data_4507100
loop_
_publ_author_name
'Tothadi, Srinu'
'Desiraju, Gautam R.'

_publ_section_title
;
 Synthon Modularity in 4-Hydroxybenzamide--Dicarboxylic Acid Cocrystals
;
_journal_issue 12
_journal_name_full 'Crystal Growth &amp; Design'
_journal_page_first 6188
_journal_paper_doi 10.1021/cg3013766
_journal_volume 12
_journal_year 2012
_chemical_formula_sum 'C7 H7 N O2'
_chemical_formula_weight 137.14
_chemical_name_common 4-hydroxybenzamide
_chemical_name_systematic
;
 ?
;
_space_group_IT_number 4
_symmetry_cell_setting monoclinic
_symmetry_space_group_name_Hall 'P 2yb'
_symmetry_space_group_name_H-M 'P 1 21 1'
_atom_sites_solution_hydrogens geom
_atom_sites_solution_primary direct
_atom_sites_solution_secondary difmap
_audit_creation_method SHELXL-97
_cell_angle_alpha 90.00
_cell_angle_beta 108.78(3)
_cell_angle_gamma 90.00
_cell_formula_units_Z 2
_cell_length_a 7.9100(16)
_cell_length_b 5.2740(11)
_cell_length_c 8.4510(17)
_cell_measurement_reflns_used 1066
_cell_measurement_temperature 150(2)
_cell_measurement_theta_max 27.5
_cell_measurement_theta_min 2.7
_cell_volume 333.78(13)
_computing_cell_refinement
;
CrystalClear-SM Expert 2.0 r4 (Rigaku, 2009)
;
_computing_data_collection
;
CrystalClear-SM Expert 2.0 r4 (Rigaku, 2009)
;
_computing_data_reduction
;
CrystalClear-SM Expert 2.0 r4 (Rigaku, 2009)
;
_computing_structure_refinement 'SHELXL-97 (Sheldrick, 2008)'
_computing_structure_solution 'SHELXL-97 (Sheldrick, 2008)'
_diffrn_ambient_temperature 150(2)
_diffrn_measured_fraction_theta_full 0.989
_diffrn_measured_fraction_theta_max 0.989
_diffrn_measurement_device
;
XtaLABmini: Fixed Chi 2 circle
;
_diffrn_measurement_device_type
;
Rigaku Mercury375R (2x2 bin mode)
;
_diffrn_measurement_method 'profile data from \w-scans'
_diffrn_radiation_monochromator graphite
_diffrn_radiation_source 'fine-focus sealed tube'
_diffrn_radiation_type MoK\a
_diffrn_radiation_wavelength 0.71073
_diffrn_reflns_av_R_equivalents 0.1398
_diffrn_reflns_av_sigmaI/netI 0.1184
_diffrn_reflns_limit_h_max 10
_diffrn_reflns_limit_h_min -10
_diffrn_reflns_limit_k_max 6
_diffrn_reflns_limit_k_min -6
_diffrn_reflns_limit_l_max 10
_diffrn_reflns_limit_l_min -10
_diffrn_reflns_number 3451
_diffrn_reflns_theta_full 27.49
_diffrn_reflns_theta_max 27.49
_diffrn_reflns_theta_min 3.07
_exptl_absorpt_coefficient_mu 0.102
_exptl_absorpt_correction_T_max 0.9800
_exptl_absorpt_correction_T_min 0.9605
_exptl_absorpt_correction_type multi-scan
_exptl_absorpt_process_details 'Jacobson, R. (1998) Private communication'
_exptl_crystal_colour colourless
_exptl_crystal_density_diffrn 1.364
_exptl_crystal_density_method 'not measured'
_exptl_crystal_description block
_exptl_crystal_F_000 144
_exptl_crystal_size_max 0.40
_exptl_crystal_size_mid 0.30
_exptl_crystal_size_min 0.20
_refine_diff_density_max 0.546
_refine_diff_density_min -0.404
_refine_diff_density_rms 0.080
_refine_ls_abs_structure_details 'Flack H D (1983), Acta Cryst. A39, 876-881'
_refine_ls_abs_structure_Flack 3(2)
_refine_ls_extinction_method none
_refine_ls_goodness_of_fit_ref 1.063
_refine_ls_hydrogen_treatment mixed
_refine_ls_matrix_type full
_refine_ls_number_parameters 103
_refine_ls_number_reflns 1504
_refine_ls_number_restraints 1
_refine_ls_restrained_S_all 1.062
_refine_ls_R_factor_all 0.0696
_refine_ls_R_factor_gt 0.0680
_refine_ls_shift/su_max 0.000
_refine_ls_shift/su_mean 0.000
_refine_ls_structure_factor_coef Fsqd
_refine_ls_weighting_details 'calc w=1/[\s^2^(Fo^2^)+(0.1167P)^2^+0.0896P] where P=(Fo^2^+2Fc^2^)/3'
_refine_ls_weighting_scheme calc
_refine_ls_wR_factor_gt 0.1930
_refine_ls_wR_factor_ref 0.1956
_reflns_number_gt 1428
_reflns_number_total 1504
_reflns_threshold_expression >2\s(I)
_cod_data_source_file cg3013766_si_003.cif
_cod_data_source_block 12
_cod_depositor_comments
;
The following automatic conversions were performed:

'_symmetry_cell_setting' value 'Monoclinic' changed to 'monoclinic'
according to /home/saulius/struct/CIF-dictionaries/cif_core.dic
dictionary named 'cif_core.dic' version 2.4.2 from
2011-04-26.

'_exptl_absorpt_correction_type' value 'Multi-scan'
changed to 'multi-scan' according to
/home/saulius/struct/CIF-dictionaries/cif_core.dic dictionary named
'cif_core.dic' version 2.4.2 from 2011-04-26.

Automatic conversion script
Id: cif_fix_values 1891 2012-01-12 08:04:46Z andrius 
;
_cod_original_cell_volume 333.78(12)
_cod_original_sg_symbol_H-M 'P 21'
_cod_database_code 4507100

loop_
_symmetry_equiv_pos_as_xyz
'x, y, z'
'-x, y+1/2, -z'

loop_
_atom_site_label
_atom_site_type_symbol
_atom_site_fract_x
_atom_site_fract_y
_atom_site_fract_z
_atom_site_U_iso_or_equiv
_atom_site_adp_type
_atom_site_occupancy
_atom_site_symmetry_multiplicity
_atom_site_calc_flag
_atom_site_refinement_flags
H9 H 0.563(5) 0.651(8) 0.025(5) 0.029(9) Uiso 1 1 d .
H2 H 0.876(5) 1.414(9) 0.761(5) 0.029(9) Uiso 1 1 d .
H1 H 0.959(7) 1.295(9) 0.905(6) 0.042(11) Uiso 1 1 d .
O2 O 0.6158(3) 0.8197(5) 0.0579(3) 0.0366(6) Uani 1 1 d .
O1 O 0.8644(3) 0.8576(4) 0.8497(2) 0.0259(5) Uani 1 1 d .
C1 C 0.6693(3) 0.8809(4) 0.2269(3) 0.0190(5) Uani 1 1 d .
C2 C 0.7772(3) 1.0016(4) 0.5698(3) 0.0151(5) Uani 1 1 d .
N1 N 0.8916(4) 1.2771(5) 0.8107(3) 0.0255(6) Uani 1 1 d .
C3 C 0.8470(3) 1.0430(5) 0.7541(3) 0.0178(5) Uani 1 1 d .
C4 C 0.8287(3) 1.1547(5) 0.4571(3) 0.0192(5) Uani 1 1 d .
H4 H 0.9006 1.3002 0.4970 0.023 Uiso 1 1 calc R
C5 C 0.6678(3) 0.7907(4) 0.5075(3) 0.0176(5) Uani 1 1 d .
H5 H 0.6312 0.6860 0.5819 0.021 Uiso 1 1 calc R
C6 C 0.7761(4) 1.0961(5) 0.2889(3) 0.0212(6) Uani 1 1 d .
H6 H 0.8121 1.2015 0.2144 0.025 Uiso 1 1 calc R
C7 C 0.6126(3) 0.7334(5) 0.3382(3) 0.0193(5) Uani 1 1 d .
H7 H 0.5357 0.5930 0.2975 0.023 Uiso 1 1 calc R

loop_
_atom_site_aniso_label
_atom_site_aniso_U_11
_atom_site_aniso_U_22
_atom_site_aniso_U_33
_atom_site_aniso_U_23
_atom_site_aniso_U_13
_atom_site_aniso_U_12
O2 0.0420(14) 0.0401(13) 0.0255(11) -0.0022(9) 0.0078(10) -0.0039(11)
O1 0.0349(12) 0.0240(9) 0.0169(8) 0.0034(7) 0.0057(8) -0.0005(8)
C1 0.0182(12) 0.0208(12) 0.0158(11) 0.0011(9) 0.0026(10) 0.0015(9)
C2 0.0147(11) 0.0161(11) 0.0137(10) 0.0004(8) 0.0032(9) 0.0033(8)
N1 0.0349(14) 0.0215(11) 0.0161(10) -0.0019(9) 0.0025(10) -0.0027(9)
C3 0.0146(11) 0.0226(12) 0.0145(11) -0.0003(9) 0.0026(9) 0.0005(9)
C4 0.0210(12) 0.0165(10) 0.0197(11) 0.0019(9) 0.0059(9) -0.0017(9)
C5 0.0181(11) 0.0195(12) 0.0148(10) 0.0015(8) 0.0049(9) 0.0008(9)
C6 0.0241(13) 0.0223(12) 0.0186(12) 0.0041(9) 0.0089(11) -0.0026(9)
C7 0.0175(12) 0.0211(11) 0.0177(11) -0.0020(9) 0.0034(10) -0.0023(8)

loop_
_atom_type_symbol
_atom_type_description
_atom_type_scat_dispersion_real
_atom_type_scat_dispersion_imag
_atom_type_scat_source
C C 0.0033 0.0016 'International Tables Vol C Tables 4.2.6.8 and 6.1.1.4'
H H 0.0000 0.0000 'International Tables Vol C Tables 4.2.6.8 and 6.1.1.4'
N N 0.0061 0.0033 'International Tables Vol C Tables 4.2.6.8 and 6.1.1.4'
O O 0.0106 0.0060 'International Tables Vol C Tables 4.2.6.8 and 6.1.1.4'

loop_
_geom_angle_atom_site_label_1
_geom_angle_atom_site_label_2
_geom_angle_atom_site_label_3
_geom_angle
C1 O2 H9 118(2)
O2 C1 C7 120.2(2)
O2 C1 C6 121.1(2)
C7 C1 C6 118.7(2)
C5 C2 C4 118.6(2)
C5 C2 C3 119.0(2)
C4 C2 C3 122.2(2)
C3 N1 H2 131(3)
C3 N1 H1 118(3)
H2 N1 H1 110(4)
O1 C3 N1 122.2(2)
O1 C3 C2 119.2(2)
N1 C3 C2 118.5(2)
C6 C4 C2 120.8(2)
C6 C4 H4 119.6
C2 C4 H4 119.6
C7 C5 C2 120.7(2)
C7 C5 H5 119.6
C2 C5 H5 119.6
C4 C6 C1 120.5(2)
C4 C6 H6 119.7
C1 C6 H6 119.7
C5 C7 C1 120.6(2)
C5 C7 H7 119.7
C1 C7 H7 119.7

loop_
_geom_bond_atom_site_label_1
_geom_bond_atom_site_label_2
_geom_bond_distance
O2 C1 1.391(3)
O2 H9 0.99(4)
O1 C3 1.248(3)
C1 C7 1.401(3)
C1 C6 1.411(3)
C2 C5 1.403(3)
C2 C4 1.406(3)
C2 C3 1.491(3)
N1 C3 1.330(3)
N1 H2 0.83(5)
N1 H1 0.81(5)
C4 C6 1.381(3)
C4 H4 0.9500
C5 C7 1.387(3)
C5 H5 0.9500
C6 H6 0.9500
C7 H7 0.9500

loop_
_geom_torsion_atom_site_label_1
_geom_torsion_atom_site_label_2
_geom_torsion_atom_site_label_3
_geom_torsion_atom_site_label_4
_geom_torsion
C5 C2 C3 O1 25.6(3)
C4 C2 C3 O1 -149.1(2)
C5 C2 C3 N1 -155.5(2)
C4 C2 C3 N1 29.8(4)
C5 C2 C4 C6 -1.3(4)
C3 C2 C4 C6 173.4(2)
C4 C2 C5 C7 0.4(4)
C3 C2 C5 C7 -174.5(2)
C2 C4 C6 C1 0.0(4)
O2 C1 C6 C4 -179.9(2)
C7 C1 C6 C4 2.3(4)
C2 C5 C7 C1 1.9(4)
O2 C1 C7 C5 178.9(2)
C6 C1 C7 C5 -3.2(4)

loop_
_cod_related_entry_id
_cod_related_entry_database
_cod_related_entry_code
1 ChemSpider 58563
